data_2217387
loop_
_publ_author_name
'Uwe Monkowius'
'Manfred Zabel'

_publ_section_title
;
 Chlorido[2-(diphenylphosphino)acetophenone]gold(I)
;
_journal_coeditor_code ZL2093
_journal_issue 1
_journal_name_full 'Acta Crystallographica Section E'
_journal_page_first m196
_journal_page_last m196
_journal_paper_doi 10.1107/S1600536807066299
_journal_volume 64
_journal_year 2008
_chemical_formula_iupac '[Au Cl (C20 H17 O P)]'
_chemical_formula_moiety 'C20 H17 Au Cl O P'
_chemical_formula_sum 'C20 H17 Au Cl O P'
_chemical_formula_weight 536.73
_chemical_name_systematic
;
Chlorido[2-(diphenylphosphino)acetophenone]gold(I)
;
_space_group_IT_number 14
_symmetry_cell_setting monoclinic
_symmetry_space_group_name_Hall '-P 2ybc'
_symmetry_space_group_name_H-M 'P 1 21/c 1'
_atom_sites_solution_hydrogens geom
_atom_sites_solution_primary direct
_atom_sites_solution_secondary difmap
_cell_angle_alpha 90
_cell_angle_beta 103.945(8)
_cell_angle_gamma 90
_cell_formula_units_Z 4
_cell_length_a 11.3665(8)
_cell_length_b 9.3110(9)
_cell_length_c 18.7813(14)
_cell_measurement_reflns_used 8000
_cell_measurement_temperature 297
_cell_measurement_theta_max 26.84
_cell_measurement_theta_min 2.23
_cell_volume 1929.1(3)
_computing_cell_refinement 'IPDS Software (Stoe, 1998)'
_computing_data_collection 'IPDS Software (Stoe, 1998)'
_computing_data_reduction 'IPDS Software (Stoe, 1998)'
_computing_molecular_graphics 'PLATON (Spek, 2003)'
_computing_publication_material 'PLATON (Spek, 2003)'
_computing_structure_refinement 'SHELXL97 (Sheldrick, 1997)'
_computing_structure_solution 'SIR97 (Altomare et al., 1999)'
_diffrn_ambient_temperature 297.0(10)
_diffrn_measured_fraction_theta_full 0.976
_diffrn_measured_fraction_theta_max 0.976
_diffrn_measurement_device_type 'Stoe IPDS diffractometer'
_diffrn_measurement_method rotation
_diffrn_radiation_monochromator graphite
_diffrn_radiation_source 'fine-focus sealed tube'
_diffrn_radiation_type 'Mo K\a'
_diffrn_radiation_wavelength 0.71073
_diffrn_reflns_av_R_equivalents 0.0779
_diffrn_reflns_av_sigmaI/netI 0.0455
_diffrn_reflns_limit_h_max 14
_diffrn_reflns_limit_h_min -14
_diffrn_reflns_limit_k_max 11
_diffrn_reflns_limit_k_min -11
_diffrn_reflns_limit_l_max 23
_diffrn_reflns_limit_l_min -23
_diffrn_reflns_number 21230
_diffrn_reflns_reduction_process
;
;
_diffrn_reflns_theta_full 26.84
_diffrn_reflns_theta_max 26.84
_diffrn_reflns_theta_min 2.23
_diffrn_standards_decay_% 0
_diffrn_standards_interval_count 0
_diffrn_standards_interval_time 0
_diffrn_standards_number 0
_exptl_absorpt_coefficient_mu 7.851
_exptl_absorpt_correction_T_max 0.0989
_exptl_absorpt_correction_T_min 0.0288
_exptl_absorpt_correction_type analytical
_exptl_absorpt_process_details '(X-SHAPE and X-RED; Stoe, 1998)'
_exptl_crystal_colour colourless
_exptl_crystal_density_diffrn 1.848
_exptl_crystal_density_method 'not measured'
_exptl_crystal_description rod
_exptl_crystal_F_000 1024
_exptl_crystal_size_max 0.420
_exptl_crystal_size_mid 0.120
_exptl_crystal_size_min 0.040
_refine_diff_density_max 2.238
_refine_diff_density_min -0.845
_refine_ls_extinction_method none
_refine_ls_goodness_of_fit_ref 0.961
_refine_ls_hydrogen_treatment constr
_refine_ls_matrix_type full
_refine_ls_number_parameters 217
_refine_ls_number_reflns 4045
_refine_ls_number_restraints 0
_refine_ls_restrained_S_all 0.961
_refine_ls_R_factor_all 0.0500
_refine_ls_R_factor_gt 0.0416
_refine_ls_shift/su_max 0.001
_refine_ls_shift/su_mean 0.000
_refine_ls_structure_factor_coef Fsqd
_refine_ls_weighting_details 'calc w = 1/[\s^2^(Fo^2^)+(0.0744P)^2^] where P=(Fo^2^+2Fc^2^)/3'
_refine_ls_weighting_scheme calc
_refine_ls_wR_factor_gt 0.1021
_refine_ls_wR_factor_ref 0.1061
_reflns_number_gt 3224
_reflns_number_total 4045
_reflns_threshold_expression I>2\s(I)
_cod_data_source_file zl2093.cif
_cod_data_source_block I
_cod_original_sg_symbol_H-M 'P 21/c'
_cod_database_code 2217387
_cod_database_fobs_code 2217387

loop_
_symmetry_equiv_pos_site_id
_symmetry_equiv_pos_as_xyz
1 x,y,z
2 -x,1/2+y,1/2-z
3 -x,-y,-z
4 x,1/2-y,1/2+z

loop_
_atom_site_aniso_label
_atom_site_aniso_U_11
_atom_site_aniso_U_22
_atom_site_aniso_U_33
_atom_site_aniso_U_12
_atom_site_aniso_U_13
_atom_site_aniso_U_23
Au1 0.0536(2) 0.0529(2) 0.0568(2) 0.00330(10) 0.01040(10) -0.00450(10)
Cl1 0.0653(9) 0.0705(9) 0.0882(12) 0.0053(7) 0.0251(9) -0.0151(8)
P1 0.0534(8) 0.0480(7) 0.0485(7) 0.0022(6) 0.0068(6) -0.0027(6)
O1 0.081(3) 0.081(3) 0.059(3) -0.008(3) 0.019(2) -0.005(2)
C1 0.062(3) 0.051(3) 0.056(3) 0.005(3) 0.015(3) 0.002(2)
C2 0.071(5) 0.096(5) 0.065(4) 0.014(4) 0.014(4) 0.018(4)
C3 0.103(7) 0.104(6) 0.072(5) 0.026(5) 0.022(5) 0.035(4)
C4 0.104(7) 0.078(4) 0.073(5) 0.005(4) 0.034(5) 0.020(4)
C5 0.075(5) 0.074(4) 0.089(5) -0.001(3) 0.033(4) 0.008(4)
C6 0.067(4) 0.062(3) 0.066(4) 0.007(3) 0.017(3) 0.008(3)
C7 0.062(3) 0.047(3) 0.052(3) 0.001(2) 0.010(3) 0.003(2)
C8 0.077(4) 0.052(3) 0.075(4) -0.001(3) 0.001(3) -0.008(3)
C9 0.089(5) 0.072(4) 0.089(5) -0.013(4) -0.021(4) -0.007(4)
C10 0.062(4) 0.090(5) 0.072(5) -0.006(3) -0.004(4) 0.017(4)
C11 0.075(4) 0.074(4) 0.080(5) 0.029(4) 0.012(4) 0.019(4)
C12 0.072(4) 0.059(3) 0.066(4) 0.012(3) 0.005(3) -0.002(3)
C13 0.056(3) 0.051(3) 0.053(3) -0.001(2) 0.001(3) -0.004(2)
C14 0.068(4) 0.069(4) 0.062(4) -0.004(3) 0.012(3) -0.013(3)
C15 0.078(5) 0.074(4) 0.076(5) -0.008(4) 0.009(4) -0.028(3)
C16 0.082(5) 0.066(4) 0.097(6) -0.011(4) 0.004(4) -0.025(4)
C17 0.062(4) 0.065(4) 0.102(6) -0.012(3) 0.014(4) -0.012(4)
C18 0.043(3) 0.063(3) 0.071(4) -0.005(3) 0.006(3) 0.000(3)
C19 0.064(4) 0.071(4) 0.068(4) 0.003(3) 0.010(3) 0.009(3)
C20 0.099(7) 0.134(9) 0.101(7) -0.026(6) 0.050(6) -0.014(6)

loop_
_atom_site_type_symbol
_atom_site_label
_atom_site_fract_x
_atom_site_fract_y
_atom_site_fract_z
_atom_site_U_iso_or_equiv
_atom_site_thermal_displace_type
_atom_site_calc_flag
_atom_site_refinement_flags
_atom_site_occupancy
Au Au1 0.83069(2) 0.15157(2) 0.392350(10) 0.05490(10) Uani . . 1.000
Cl Cl1 0.96075(16) 0.00052(19) 0.35351(11) 0.0735(6) Uani . . 1.000
P P1 0.70126(14) 0.29885(16) 0.42840(8) 0.0509(4) Uani . . 1.000
O O1 0.7785(5) 0.4367(5) 0.3125(3) 0.0733(17) Uani . . 1.000
C C1 0.6561(6) 0.2224(6) 0.5065(3) 0.0562(17) Uani . . 1.000
C C2 0.7470(8) 0.1689(8) 0.5639(5) 0.078(3) Uani . . 1.000
C C3 0.7186(10) 0.1166(10) 0.6266(5) 0.093(3) Uani . . 1.000
C C4 0.6024(10) 0.1173(9) 0.6333(5) 0.083(3) Uani . . 1.000
C C5 0.5085(8) 0.1650(7) 0.5755(5) 0.077(3) Uani . . 1.000
C C6 0.5369(6) 0.2179(7) 0.5125(4) 0.065(2) Uani . . 1.000
C C7 0.5599(6) 0.3296(5) 0.3609(3) 0.0543(17) Uani . . 1.000
C C8 0.5156(7) 0.2220(7) 0.3111(4) 0.071(2) Uani . . 1.000
C C9 0.4060(8) 0.2378(9) 0.2603(5) 0.091(3) Uani . . 1.000
C C10 0.3411(7) 0.3604(8) 0.2587(5) 0.078(3) Uani . . 1.000
C C11 0.3850(7) 0.4692(8) 0.3066(4) 0.078(3) Uani . . 1.000
C C12 0.4945(6) 0.4552(7) 0.3587(4) 0.068(2) Uani . . 1.000
C C13 0.7607(5) 0.4768(6) 0.4609(3) 0.0554(17) Uani . . 1.000
C C14 0.7386(6) 0.5287(8) 0.5259(4) 0.067(2) Uani . . 1.000
C C15 0.7808(8) 0.6639(7) 0.5525(5) 0.078(3) Uani . . 1.000
C C16 0.8470(7) 0.7445(9) 0.5154(5) 0.085(3) Uani . . 1.000
C C17 0.8714(7) 0.6944(8) 0.4532(5) 0.077(3) Uani . . 1.000
C C18 0.8290(5) 0.5625(7) 0.4224(4) 0.0603(19) Uani . . 1.000
C C19 0.8492(6) 0.5158(8) 0.3518(4) 0.069(2) Uani . . 1.000
C C20 0.9575(9) 0.5755(13) 0.3279(6) 0.107(4) Uani . . 1.000
H H2 0.82700 0.16840 0.56000 0.0940 Uiso calc R 1.000
H H3 0.77980 0.08050 0.66460 0.1110 Uiso calc R 1.000
H H4 0.58500 0.08580 0.67670 0.0990 Uiso calc R 1.000
H H5 0.42840 0.16130 0.57920 0.0930 Uiso calc R 1.000
H H6 0.47530 0.25080 0.47390 0.0780 Uiso calc R 1.000
H H8 0.56000 0.13790 0.31180 0.0850 Uiso calc R 1.000
H H9 0.37690 0.16440 0.22710 0.1090 Uiso calc R 1.000
H H10 0.26680 0.37040 0.22500 0.0940 Uiso calc R 1.000
H H11 0.34100 0.55390 0.30430 0.0930 Uiso calc R 1.000
H H12 0.52320 0.52930 0.39150 0.0810 Uiso calc R 1.000
H H14 0.69530 0.47280 0.55180 0.0800 Uiso calc R 1.000
H H15 0.76390 0.69900 0.59530 0.0930 Uiso calc R 1.000
H H16 0.87530 0.83450 0.53310 0.1010 Uiso calc R 1.000
H H17 0.91860 0.75030 0.42980 0.0930 Uiso calc R 1.000
H H20A 1.03060 0.54920 0.36300 0.1280 Uiso calc R 1.000
H H20B 0.95140 0.67820 0.32470 0.1280 Uiso calc R 1.000
H H20C 0.95910 0.53680 0.28070 0.1280 Uiso calc R 1.000

loop_
_atom_type_symbol
_atom_type_description
_atom_type_scat_dispersion_real
_atom_type_scat_dispersion_imag
_atom_type_scat_source
P P 0.1023 0.0942 'International Tables Vol C Tables 4.2.6.8 and 6.1.1.4'
O O 0.0106 0.0060 'International Tables Vol C Tables 4.2.6.8 and 6.1.1.4'
Cl Cl 0.1484 0.1585 'International Tables Vol C Tables 4.2.6.8 and 6.1.1.4'
Au Au -2.0133 8.8022 'International Tables Vol C Tables 4.2.6.8 and 6.1.1.4'
H H 0.0000 0.0000 'International Tables Vol C Tables 4.2.6.8 and 6.1.1.4'
C C 0.0033 0.0016 'International Tables Vol C Tables 4.2.6.8 and 6.1.1.4'

loop_
_exptl_crystal_face_index_k
_exptl_crystal_face_index_l
_exptl_crystal_face_perp_dist
-2 -3 0.2442
5 -8 0.1263
-1 -6 0.1580
5 2 0.3784
1 -9 0.0558
0 5 0.5160
0 -1 0.1714
3 -2 0.2186
-5 2 0.4058
1 9 0.3407
-9 -7 0.2895

loop_
_geom_angle_atom_site_label_1
_geom_angle_atom_site_label_2
_geom_angle_atom_site_label_3
_geom_angle
_geom_angle_publ_flag
Cl1 Au1 P1 178.99(6) no
Au1 P1 C1 109.9(2) no
Au1 P1 C7 115.00(19) no
Au1 P1 C13 116.0(2) no
C1 P1 C7 104.6(3) no
C1 P1 C13 103.8(3) no
C7 P1 C13 106.4(2) no
P1 C1 C2 117.7(6) no
P1 C1 C6 123.4(5) no
C2 C1 C6 118.9(6) no
C1 C2 C3 120.2(9) no
C2 C3 C4 120.6(9) no
C3 C4 C5 120.5(9) no
C4 C5 C6 118.9(8) no
C1 C6 C5 120.8(7) no
P1 C7 C8 118.4(5) no
P1 C7 C12 122.3(4) no
C8 C7 C12 119.3(6) no
C7 C8 C9 120.8(7) no
C8 C9 C10 120.0(8) no
C9 C10 C11 119.9(8) no
C10 C11 C12 121.1(7) no
C7 C12 C11 119.0(6) no
P1 C13 C14 118.4(5) no
P1 C13 C18 122.5(4) no
C14 C13 C18 119.1(6) no
C13 C14 C15 120.6(7) no
C14 C15 C16 119.8(8) no
C15 C16 C17 120.4(8) no
C16 C17 C18 122.8(8) no
C13 C18 C17 117.3(6) no
C13 C18 C19 121.1(6) no
C17 C18 C19 121.6(6) no
O1 C19 C18 120.7(6) no
O1 C19 C20 120.9(7) no
C18 C19 C20 118.4(7) no
C1 C2 H2 120.00 no
C3 C2 H2 120.00 no
C2 C3 H3 120.00 no
C4 C3 H3 120.00 no
C3 C4 H4 120.00 no
C5 C4 H4 120.00 no
C4 C5 H5 121.00 no
C6 C5 H5 121.00 no
C1 C6 H6 120.00 no
C5 C6 H6 120.00 no
C7 C8 H8 120.00 no
C9 C8 H8 120.00 no
C8 C9 H9 120.00 no
C10 C9 H9 120.00 no
C9 C10 H10 120.00 no
C11 C10 H10 120.00 no
C10 C11 H11 119.00 no
C12 C11 H11 119.00 no
C7 C12 H12 121.00 no
C11 C12 H12 121.00 no
C13 C14 H14 120.00 no
C15 C14 H14 120.00 no
C14 C15 H15 120.00 no
C16 C15 H15 120.00 no
C15 C16 H16 120.00 no
C17 C16 H16 120.00 no
C16 C17 H17 119.00 no
C18 C17 H17 119.00 no
C19 C20 H20A 110.00 no
C19 C20 H20B 109.00 no
C19 C20 H20C 109.00 no
H20A C20 H20B 110.00 no
H20A C20 H20C 109.00 no
H20B C20 H20C 109.00 no

loop_
_geom_bond_atom_site_label_1
_geom_bond_atom_site_label_2
_geom_bond_distance
_geom_bond_publ_flag
Au1 Cl1 2.2838(19) no
Au1 P1 2.2323(16) no
P1 C1 1.812(6) no
P1 C7 1.814(6) no
P1 C13 1.837(6) no
O1 C19 1.203(9) no
C1 C2 1.393(11) no
C1 C6 1.387(10) no
C2 C3 1.383(13) no
C3 C4 1.357(16) no
C4 C5 1.399(13) no
C5 C6 1.390(11) no
C7 C8 1.380(9) no
C7 C12 1.381(9) no
C8 C9 1.382(12) no
C9 C10 1.356(12) no
C10 C11 1.367(11) no
C11 C12 1.392(11) no
C13 C14 1.391(9) no
C13 C18 1.426(9) no
C14 C15 1.396(10) no
C15 C16 1.367(12) no
C16 C17 1.347(13) no
C17 C18 1.393(10) no
C18 C19 1.465(10) no
C19 C20 1.514(13) no
C2 H2 0.9300 no
C3 H3 0.9300 no
C4 H4 0.9300 no
C5 H5 0.9300 no
C6 H6 0.9300 no
C8 H8 0.9300 no
C9 H9 0.9300 no
C10 H10 0.9300 no
C11 H11 0.9300 no
C12 H12 0.9300 no
C14 H14 0.9300 no
C15 H15 0.9300 no
C16 H16 0.9300 no
C17 H17 0.9300 no
C20 H20A 0.9600 no
C20 H20B 0.9600 no
C20 H20C 0.9600 no

loop_
_geom_contact_atom_site_label_1
_geom_contact_atom_site_label_2
_geom_contact_distance
_geom_contact_site_symmetry_2
_geom_contact_publ_flag
Au1 O1 3.037(5) . no
Au1 C19 3.493(7) . no
Au1 C16 3.782(8) 3_766 no
Au1 C10 4.067(8) 2_645 no
Au1 C17 4.148(9) 3_766 no
Au1 H2 3.1600 . no
Au1 H10 3.4300 2_645 no
Au1 H8 3.0900 . no
Au1 H16 3.3000 3_766 no
Cl1 H17 2.8400 1_545 no
Cl1 H20B 3.0500 1_545 no
Cl1 H10 2.9100 2_645 no
Cl1 H20C 2.9000 2_745 no
Cl1 H2 3.0100 3_756 no
Cl1 H3 3.1400 3_756 no
Cl1 H16 2.9100 3_766 no
P1 O1 2.842(6) . no
O1 Au1 3.037(5) . no
O1 P1 2.842(6) . no
O1 C7 3.014(9) . no
O1 H9 2.7400 2_655 no
O1 H3 2.7900 4_554 no
C2 C14 3.422(11) . no
C6 C12 3.576(10) . no
C7 O1 3.014(9) . no
C8 C11 3.593(10) 2_645 no
C10 Au1 4.067(8) 2_655 no
C11 C8 3.593(10) 2_655 no
C12 C6 3.576(10) . no
C14 C2 3.422(11) . no
C16 Au1 3.782(8) 3_766 no
C17 Au1 4.148(9) 3_766 no
C19 Au1 3.493(7) . no
C1 H14 2.4900 . no
C2 H14 2.8900 . no
C5 H12 2.9500 3_666 no
C6 H14 2.9600 . no
C7 H6 2.6400 . no
C11 H14 3.0600 3_666 no
C11 H8 2.9100 2_655 no
C12 H6 2.9300 . no
C13 H12 2.7400 . no
C14 H20A 3.0200 3_766 no
C14 H12 3.0600 . no
C15 H20A 3.0700 3_766 no
C15 H6 2.9400 3_666 no
C17 H20B 2.7800 . no
C17 H20A 3.0700 . no
C19 H9 2.9800 2_655 no
C20 H17 2.6300 . no
H2 Au1 3.1600 . no
H2 Cl1 3.0100 3_756 no
H3 Cl1 3.1400 3_756 no
H3 O1 2.7900 4_555 no
H6 C7 2.6400 . no
H6 C12 2.9300 . no
H6 C15 2.9400 3_666 no
H8 Au1 3.0900 . no
H8 C11 2.9100 2_645 no
H9 O1 2.7400 2_645 no
H9 C19 2.9800 2_645 no
H10 Au1 3.4300 2_655 no
H10 Cl1 2.9100 2_655 no
H12 C13 2.7400 . no
H12 C14 3.0600 . no
H12 C5 2.9500 3_666 no
H14 C1 2.4900 . no
H14 C2 2.8900 . no
H14 C6 2.9600 . no
H14 C11 3.0600 3_666 no
H16 Au1 3.3000 3_766 no
H16 Cl1 2.9100 3_766 no
H17 Cl1 2.8400 1_565 no
H17 C20 2.6300 . no
H17 H20B 2.2000 . no
H20A C17 3.0700 . no
H20A C14 3.0200 3_766 no
H20A C15 3.0700 3_766 no
H20B Cl1 3.0500 1_565 no
H20B C17 2.7800 . no
H20B H17 2.2000 . no
H20C Cl1 2.9000 2_755 no

loop_
_geom_torsion_atom_site_label_1
_geom_torsion_atom_site_label_2
_geom_torsion_atom_site_label_3
_geom_torsion_atom_site_label_4
_geom_torsion
_geom_torsion_publ_flag
Au1 P1 C1 C2 47.5(5) no
C7 P1 C1 C2 171.4(5) no
C13 P1 C1 C2 -77.2(6) no
Au1 P1 C1 C6 -134.2(5) no
C7 P1 C1 C6 -10.2(6) no
C13 P1 C1 C6 101.2(5) no
Au1 P1 C13 C14 -133.4(5) no
Au1 P1 C7 C8 29.6(6) no
C1 P1 C7 C8 -91.0(6) no
C13 P1 C7 C8 159.5(5) no
Au1 P1 C7 C12 -151.7(5) no
C1 P1 C7 C12 87.7(6) no
C13 P1 C7 C12 -21.8(6) no
C7 P1 C13 C14 97.3(5) no
Au1 P1 C13 C18 46.2(5) no
C1 P1 C13 C14 -12.7(6) no
C7 P1 C13 C18 -83.2(5) no
C1 P1 C13 C18 166.8(5) no
C6 C1 C2 C3 -2.0(11) no
P1 C1 C2 C3 176.4(6) no
C2 C1 C6 C5 1.9(10) no
P1 C1 C6 C5 -176.5(5) no
C1 C2 C3 C4 -0.4(13) no
C2 C3 C4 C5 2.9(13) no
C3 C4 C5 C6 -3.0(12) no
C4 C5 C6 C1 0.6(10) no
P1 C7 C8 C9 177.6(6) no
C8 C7 C12 C11 0.6(10) no
C12 C7 C8 C9 -1.2(11) no
P1 C7 C12 C11 -178.2(5) no
C7 C8 C9 C10 0.4(13) no
C8 C9 C10 C11 1.0(13) no
C9 C10 C11 C12 -1.7(13) no
C10 C11 C12 C7 0.9(11) no
P1 C13 C14 C15 -179.4(6) no
C18 C13 C14 C15 1.1(10) no
P1 C13 C18 C17 -178.7(5) no
P1 C13 C18 C19 3.7(9) no
C14 C13 C18 C17 0.8(9) no
C14 C13 C18 C19 -176.8(6) no
C13 C14 C15 C16 -1.7(12) no
C14 C15 C16 C17 0.2(13) no
C15 C16 C17 C18 1.8(13) no
C16 C17 C18 C13 -2.3(11) no
C16 C17 C18 C19 175.3(8) no
C13 C18 C19 O1 26.5(10) no
C13 C18 C19 C20 -156.6(7) no
C17 C18 C19 O1 -150.9(7) no
C17 C18 C19 C20 26.0(11) no
